data_7719912
loop_
_publ_author_name
'Ying, Ting-Ting'
'Chen, Yan-Cong'
'Ruan, Ze-Yu'
'Ni, Zhao-Ping'
'Tong, Ming-Liang'

_publ_section_title
;
 Magnetic-dielectric switching with wide hysteresis in an Fe(II)
 spin-crossover compound.
;
_journal_name_full 'Dalton transactions (Cambridge, England : 2003)'
_journal_paper_doi 10.1039/d5dt02447a
_journal_year 2025
_chemical_formula_moiety 'C22 H18 Fe N10, 2(C2 F6 N O4 S2), H2 O, C11 H9 N5'
_chemical_formula_sum 'C37 H29 F12 Fe N17 O9 S4'
_chemical_formula_weight 1267.86
_space_group_crystal_system orthorhombic
_space_group_IT_number 19
_space_group_name_Hall 'P 2ac 2ab'
_space_group_name_H-M_alt 'P 21 21 21'
_atom_sites_solution_hydrogens mixed
_atom_sites_solution_primary iterative
_audit_creation_date 2025-02-13
_audit_creation_method
;
Olex2 1.2
(compiled 2018.05.29 svn.r3508 for OlexSys, GUI svn.r5506)
;
_audit_update_record
;
2025-04-22 deposited with the CCDC.	2025-11-13 downloaded from the CCDC.
;
_cell_angle_alpha 90
_cell_angle_beta 90
_cell_angle_gamma 90
_cell_formula_units_Z 4
_cell_length_a 8.7958(2)
_cell_length_b 23.0586(4)
_cell_length_c 24.1745(5)
_cell_measurement_reflns_used 16059
_cell_measurement_temperature 100.00(10)
_cell_measurement_theta_max 75.7140
_cell_measurement_theta_min 2.6460
_cell_volume 4903.04(17)
_computing_cell_refinement 'CrysAlisPro 1.171.43.137a (Rigaku OD, 2024)'
_computing_data_collection 'CrysAlisPro system (CCD 43.142a 64-bit (release 17-10-2024))'
_computing_data_reduction 'CrysAlisPro 1.171.43.137a (Rigaku OD, 2024)'
_computing_molecular_graphics 'Olex2 (Dolomanov et al., 2009)'
_computing_publication_material 'Olex2 (Dolomanov et al., 2009)'
_computing_structure_refinement 'ShelXL (Sheldrick, 2015)'
_computing_structure_solution 'olex2.solve (Bourhis et al., 2015)'
_diffrn_ambient_environment N~2~
_diffrn_ambient_temperature 100.00(10)
_diffrn_detector 'Hybrid Pixel Array Detector'
_diffrn_detector_area_resol_mean 10.0000
_diffrn_detector_type HyPix
_diffrn_measured_fraction_theta_full 0.998
_diffrn_measured_fraction_theta_max 0.955
_diffrn_measurement_details
;
List of Runs (angles in degrees, time in seconds):

  # Type    Start    End  Width  t~exp~   \w     \q     \k     \f   Frames
#--------------------------------------------------------------------------
  1  \w   -162.00-114.00   0.50    0.14    --  -97.00-103.00  65.00   96
  2  \w   -150.00 -82.00   0.50    0.14    --  -97.00 -57.00  60.00  136
  3  \w    -93.00 -63.00   0.50    0.14    --  -97.00  99.00 -94.00   60
  4  \w    -59.00 -28.00   0.50    0.14    --  -97.00  99.00 -94.00   62
  5  \w    -78.00 -24.00   0.50    0.14    --  -97.00  77.00-120.00  108
  6  \w    -66.00 -33.00   0.50    0.14    --  -97.00  57.00-180.00   66
  7  \w    -68.00 -34.00   0.50    0.14    --  -97.00  57.00  30.00   68
  8  \w    -54.00 -25.00   0.50    0.14    --  -97.00  57.00  90.00   58
  9  \w    -11.00  28.00   0.50    0.05    --  -47.40  19.00   0.00   78
 10  \w    -16.00  15.00   0.50    0.05    --   47.40 -19.00 150.00   62
 11  \w     98.00 149.00   0.50    0.14    --  109.16  33.00  67.00  102
 12  \w     77.00 163.00   0.50    0.14    --  109.16 125.00  90.00  172
 13  \w    -27.00  24.00   0.50    0.05    --   47.40 -19.00 120.00  102
 14  \w    -28.00  14.00   0.50    0.05    --   47.40 -19.00  90.00   84
 15  \w     32.00  58.00   0.50    0.05    --   47.40-125.00-180.00   52
 16  \w      9.00  71.00   0.50    0.05    --   47.40-103.00  65.00  124
 17  \w     40.00 112.00   0.50    0.14    --  109.16-125.00   0.00  144
 18  \w     42.00 102.00   0.50    0.14    --  109.16 -99.00-180.00  120
 19  \w     36.00  61.00   0.50    0.14    --  109.16 -57.00-150.00   50
 20  \w     36.00  61.00   0.50    0.14    --  109.16 -57.00 -90.00   50
 21  \w     36.00  61.00   0.50    0.14    --  109.16 -57.00  90.00   50
;
_diffrn_measurement_device 'four-circle diffractometer'
_diffrn_measurement_device_type 'ROD, Synergy Custom system, HyPix'
_diffrn_measurement_method '\w scans'
_diffrn_orient_matrix_type 'CrysAlisPro convention (1999,Acta A55,543-557)'
_diffrn_orient_matrix_UB_11 -0.0770591000
_diffrn_orient_matrix_UB_12 0.0277627000
_diffrn_orient_matrix_UB_13 -0.0507501000
_diffrn_orient_matrix_UB_21 0.1492874000
_diffrn_orient_matrix_UB_22 -0.0058263000
_diffrn_orient_matrix_UB_23 -0.0328714000
_diffrn_orient_matrix_UB_31 -0.0495935000
_diffrn_orient_matrix_UB_32 -0.0604908000
_diffrn_orient_matrix_UB_33 -0.0200946000
_diffrn_radiation_monochromator mirror
_diffrn_radiation_probe x-ray
_diffrn_radiation_type CuK\a
_diffrn_radiation_wavelength 1.54184
_diffrn_reflns_av_R_equivalents 0.0647
_diffrn_reflns_av_unetI/netI 0.0551
_diffrn_reflns_Laue_measured_fraction_full 0.998
_diffrn_reflns_Laue_measured_fraction_max 0.955
_diffrn_reflns_limit_h_max 9
_diffrn_reflns_limit_h_min -11
_diffrn_reflns_limit_k_max 25
_diffrn_reflns_limit_k_min -29
_diffrn_reflns_limit_l_max 30
_diffrn_reflns_limit_l_min -29
_diffrn_reflns_number 29243
_diffrn_reflns_point_group_measured_fraction_full 0.995
_diffrn_reflns_point_group_measured_fraction_max 0.936
_diffrn_reflns_theta_full 67.684
_diffrn_reflns_theta_max 77.317
_diffrn_reflns_theta_min 2.648
_diffrn_source 'Rotating-anode X-ray tube'
_diffrn_source_type 'Rigaku (Cu) X-ray Source'
_exptl_absorpt_coefficient_mu 5.130
_exptl_absorpt_correction_T_max 1.00000
_exptl_absorpt_correction_T_min 0.55087
_exptl_absorpt_correction_type multi-scan
_exptl_absorpt_process_details
;
CrysAlisPro 1.171.43.137a (Rigaku Oxford Diffraction, 2024)
Empirical absorption correction using spherical harmonics,
implemented in SCALE3 ABSPACK scaling algorithm.
;
_exptl_crystal_colour red
_exptl_crystal_colour_primary red
_exptl_crystal_density_diffrn 1.718
_exptl_crystal_description block
_exptl_crystal_F_000 2560
_exptl_crystal_size_max 0.483
_exptl_crystal_size_mid 0.154
_exptl_crystal_size_min 0.091
_refine_diff_density_max 1.164
_refine_diff_density_min -0.995
_refine_diff_density_rms 0.127
_refine_ls_abs_structure_details
;
 Flack x determined using 3168 quotients [(I+)-(I-)]/[(I+)+(I-)]
 (Parsons, Flack and Wagner, Acta Cryst. B69 (2013) 249-259).
;
_refine_ls_abs_structure_Flack 0.003(3)
_refine_ls_extinction_coef 0.00078(14)
_refine_ls_extinction_expression Fc^*^=kFc[1+0.001xFc^2^\l^3^/sin(2\q)]^-1/4^
_refine_ls_extinction_method 'SHELXL-2014/7 (Sheldrick 2014'
_refine_ls_goodness_of_fit_ref 1.028
_refine_ls_hydrogen_treatment constr
_refine_ls_matrix_type full
_refine_ls_number_parameters 789
_refine_ls_number_reflns 9740
_refine_ls_number_restraints 502
_refine_ls_restrained_S_all 1.060
_refine_ls_R_factor_all 0.0795
_refine_ls_R_factor_gt 0.0685
_refine_ls_shift/su_max 0.000
_refine_ls_shift/su_mean 0.000
_refine_ls_structure_factor_coef Fsqd
_refine_ls_weighting_details 'w=1/[\s^2^(Fo^2^)+(0.1065P)^2^+17.2094P] where P=(Fo^2^+2Fc^2^)/3'
_refine_ls_weighting_scheme calc
_refine_ls_wR_factor_gt 0.1788
_refine_ls_wR_factor_ref 0.1868
_reflns_Friedel_coverage 0.759
_reflns_Friedel_fraction_full 0.992
_reflns_Friedel_fraction_max 0.912
_reflns_number_gt 8753
_reflns_number_total 9740
_reflns_threshold_expression 'I > 2\s(I)'
_cod_data_source_file d5dt02447a2.cif
_cod_data_source_block exp_2862_autored
_cod_database_code 7719912
_shelx_shelxl_version_number 2014/7
_chemical_oxdiff_formula CHONFSFe
_shelx_space_group_comment
;
The symmetry employed for this shelxl refinement is uniquely defined
by the following loop, which should always be used as a source of
symmetry information in preference to the above space-group names.
They are only intended as comments.
;
_shelx_estimated_absorpt_t_max 0.652
_shelx_estimated_absorpt_t_min 0.191
_reflns_odcompleteness_completeness 99.88
_reflns_odcompleteness_iscentric 1
_reflns_odcompleteness_theta 66.97
_olex2_refinement_description
;
1. Fixed Uiso
 At 1.2 times of:
  All C(H) groups, All N(H) groups
 At 1.5 times of:
  All O(H,H) groups
2. Restrained distances
 C34A-F2A
 1.32 with sigma of 0.02
 C34A-S1A
 1.84 with sigma of 0.02
 C34A-F3A
 1.31 with sigma of 0.02
 O1A-S1A
 1.43 with sigma of 0.02
 O2A-S1A
 1.45 with sigma of 0.02
 C34A-F1A
 1.33 with sigma of 0.02
 C34B-F2B
 1.32 with sigma of 0.02
 C34B-F3B
 1.31 with sigma of 0.02
 C34B-F1B
 1.33 with sigma of 0.02
 C34B-S1B
 1.84 with sigma of 0.02
 O1B-S1B
 1.43 with sigma of 0.02
 O2B-S1B
 1.45 with sigma of 0.02
 C34A-O1A
 2.59 with sigma of 0.04
 C34A-O2A
 2.6 with sigma of 0.04
 O1A-O2A
 2.46 with sigma of 0.04
 C34B-O1B
 2.59 with sigma of 0.04
 C34B-O2B
 2.6 with sigma of 0.04
 O1B-O2B
 2.46 with sigma of 0.04
 S1A-N16 \\sim N16-S1B
 with sigma of 0.02
 O1A-S1A \\sim S1A-O2A
 with sigma of 0.02
 F1A-S1A \\sim S1A-F2A
 with sigma of 0.02
 F1A-S1A \\sim S1A-F3A
 with sigma of 0.02
 F2B-F1B \\sim F1B-F3B
 with sigma of 0.02
 F2B-F3B \\sim F3B-F1B
 with sigma of 0.02
 F2B-S1B \\sim F5-S2
 with sigma of 0.02
 F1B-S1B \\sim F6-S2
 with sigma of 0.02
 F1B-S1B \\sim S1B-F2B
 with sigma of 0.02
 F3A-F1A \\sim F1A-F2A
 with sigma of 0.02
 O1B-S1B \\sim S1B-O2B
 with sigma of 0.02
3. Uiso/Uaniso restraints and constraints
S1A \\sim S1B \\sim F1A \\sim F1B \\sim F2A \\sim F2B \\sim F3A \\sim F3B \\sim
O1A \\sim O1B \\sim O2A \\sim O2B \\sim C34A \\sim C34B: within 3A with sigma
of 0.01 and sigma for terminal atoms of 0.02
Uanis(S1A) \\sim Ueq, Uanis(O2B) \\sim Ueq: with sigma of 0.01 and sigma for
terminal atoms of 0.02
4. Others
 Sof(S1B)=Sof(F1B)=Sof(F2B)=Sof(F3B)=Sof(O1B)=Sof(O2B)=Sof(C34B)=1-FVAR(1)
 Sof(S1A)=Sof(F1A)=Sof(F2A)=Sof(F3A)=Sof(O1A)=Sof(O2A)=Sof(C34A)=FVAR(1)
5.a Free rotating group:
 O9(H9A,H9B)
5.b Aromatic/amide H refined with riding coordinates:
 N6(H6), N10(H10), N5(H5), N1(H1), N11(H11A), N14(H14), C12(H12), C13(H13),
 C16(H16), C17(H17), C18(H18), C21(H21), C22(H22), C11(H11), C10(H10A), C7(H7),
 C6(H6A), C5(H5A), C2(H2), C1(H1A), C23(H23), C24(H24), C27(H27), C28(H28),
 C29(H29), C32(H32), C33(H33)
;
_olex2_submission_special_instructions 'No special instructions were received'
_oxdiff_exptl_absorpt_empirical_details
;
Empirical correction (ABSPACK) includes:
- Absorption correction using spherical harmonics
- Frame scaling
;
_oxdiff_exptl_absorpt_empirical_full_max 4.403
_oxdiff_exptl_absorpt_empirical_full_min 0.253

loop_
_space_group_symop_operation_xyz
'x, y, z'
'-x+1/2, -y, z+1/2'
'-x, y+1/2, -z+1/2'
'x+1/2, -y+1/2, -z'

loop_
_atom_site_label
_atom_site_type_symbol
_atom_site_fract_x
_atom_site_fract_y
_atom_site_fract_z
_atom_site_U_iso_or_equiv
_atom_site_adp_type
_atom_site_occupancy
_atom_site_site_symmetry_order
_atom_site_calc_flag
_atom_site_refinement_flags_posn
_atom_site_refinement_flags_adp
_atom_site_refinement_flags_occupancy
_atom_site_disorder_assembly
_atom_site_disorder_group
Fe1 Fe 0.79290(14) 0.48413(4) 0.41807(5) 0.0145(3) Uani 1 1 d . . . . .
S4 S 0.8055(2) 0.72598(7) 0.61570(8) 0.0218(4) Uani 1 1 d . . . . .
S3 S 0.9576(2) 0.62037(7) 0.60475(8) 0.0216(4) Uani 1 1 d . . . . .
S2 S 0.7302(3) 0.63965(9) 0.18348(9) 0.0315(5) Uani 1 1 d D . . . .
S1A S 0.9427(8) 0.57933(19) 0.1218(3) 0.0433(13) Uani 0.738(8) 1 d D U P A 1
S1B S 0.934(2) 0.5664(8) 0.1208(8) 0.057(3) Uani 0.262(8) 1 d D U P A 2
F10 F 0.6021(8) 0.6951(3) 0.6892(3) 0.0523(17) Uani 1 1 d . . . . .
F12 F 0.5128(7) 0.7389(2) 0.6192(3) 0.0507(17) Uani 1 1 d . . . . .
F11 F 0.5826(7) 0.6500(2) 0.6124(3) 0.0487(16) Uani 1 1 d . . . . .
F9 F 1.2373(8) 0.6566(3) 0.6128(3) 0.0604(19) Uani 1 1 d . . . . .
F8 F 1.1256(9) 0.6837(2) 0.5389(3) 0.058(2) Uani 1 1 d . . . . .
F7 F 1.1957(9) 0.5957(2) 0.5471(3) 0.0555(19) Uani 1 1 d . . . . .
F6 F 0.8605(8) 0.6302(3) 0.2802(2) 0.0498(16) Uani 1 1 d D . . . .
F5 F 0.7566(8) 0.7127(3) 0.2641(3) 0.0516(17) Uani 1 1 d D . . . .
F4 F 0.9701(9) 0.6900(3) 0.2246(3) 0.0607(19) Uani 1 1 d . . . . .
F1A F 1.0231(14) 0.4892(4) 0.1776(4) 0.066(3) Uani 0.738(8) 1 d D U P A 1
F1B F 1.066(4) 0.5079(12) 0.1956(10) 0.067(5) Uani 0.262(8) 1 d D U P A 2
F2A F 1.1281(13) 0.5844(5) 0.1981(5) 0.080(3) Uani 0.738(8) 1 d D U P A 1
F2B F 1.217(3) 0.5745(13) 0.1442(13) 0.086(5) Uani 0.262(8) 1 d D U P A 2
F3A F 1.2052(13) 0.5343(6) 0.1271(5) 0.080(3) Uani 0.738(8) 1 d D U P A 1
F3B F 1.114(3) 0.4905(9) 0.1012(9) 0.058(4) Uani 0.262(8) 1 d D U P A 2
O7 O 0.8280(7) 0.7762(2) 0.6496(2) 0.0258(13) Uani 1 1 d . . . . .
O8 O 0.7997(8) 0.7332(2) 0.5576(2) 0.0304(13) Uani 1 1 d . . . . .
O6 O 0.9956(7) 0.5749(2) 0.6420(2) 0.0259(13) Uani 1 1 d . . . . .
O5 O 0.8624(8) 0.6065(2) 0.5581(3) 0.0308(14) Uani 1 1 d . . . . .
O3 O 0.5852(8) 0.6232(3) 0.2074(3) 0.0378(16) Uani 1 1 d . . . . .
O4 O 0.7309(9) 0.6848(3) 0.1433(3) 0.0344(15) Uani 1 1 d . . . . .
O1A O 0.8963(14) 0.5310(5) 0.0823(5) 0.057(3) Uani 0.738(8) 1 d D U P A 1
O1B O 0.907(4) 0.5015(11) 0.1071(16) 0.074(5) Uani 0.262(8) 1 d D U P A 2
O2A O 0.9852(13) 0.6273(4) 0.0946(5) 0.051(3) Uani 0.738(8) 1 d D U P A 1
O2B O 0.902(4) 0.5971(11) 0.0712(10) 0.047(5) Uani 0.262(8) 1 d D U P A 2
O9 O 0.5031(8) 0.6188(3) 0.3193(3) 0.0305(14) Uani 1 1 d . . . . .
H9A H 0.5149 0.6322 0.2859 0.046 Uiso 1 1 d G . . . .
H9B H 0.4691 0.6482 0.3381 0.046 Uiso 1 1 d G . . . .
N7 N 0.8918(7) 0.4631(3) 0.4881(3) 0.0164(12) Uani 1 1 d . . . . .
N6 N 0.9082(8) 0.4848(3) 0.5390(3) 0.0210(14) Uani 1 1 d . . . . .
H6 H 0.8732 0.5188 0.5495 0.025 Uiso 1 1 calc R . . . .
N9 N 0.7242(7) 0.4771(2) 0.3416(3) 0.0144(12) Uani 1 1 d . . . . .
N10 N 0.6359(8) 0.5081(3) 0.3065(3) 0.0208(14) Uani 1 1 d . . . . .
H10 H 0.5914 0.5412 0.3145 0.025 Uiso 1 1 calc R . . . .
N8 N 0.8797(7) 0.4110(3) 0.3981(3) 0.0173(13) Uani 1 1 d . . . . .
N4 N 0.9636(8) 0.5326(3) 0.3962(3) 0.0191(13) Uani 1 1 d . . . . .
N5 N 1.1038(8) 0.5257(3) 0.3745(3) 0.0249(15) Uani 1 1 d . . . . .
H5 H 1.1421 0.4922 0.3642 0.030 Uiso 1 1 calc R . . . .
N2 N 0.5913(8) 0.4635(2) 0.4475(3) 0.0176(13) Uani 1 1 d . . . . .
N1 N 0.5126(8) 0.4146(2) 0.4586(3) 0.0179(13) Uani 1 1 d . . . . .
H1 H 0.5481 0.3792 0.4543 0.022 Uiso 1 1 calc R . . . .
N3 N 0.7131(8) 0.5596(2) 0.4352(3) 0.0166(12) Uani 1 1 d . . . . .
N12 N 0.6568(8) 0.3077(3) 0.4758(3) 0.0203(14) Uani 1 1 d . . . . .
N11 N 0.7293(8) 0.2979(3) 0.5246(3) 0.0195(13) Uani 1 1 d . . . . .
H11A H 0.7167 0.3193 0.5545 0.023 Uiso 1 1 calc R . . . .
N14 N 0.3526(8) 0.3913(3) 0.3418(3) 0.0225(14) Uani 1 1 d . . . . .
H14 H 0.3906 0.3929 0.3754 0.027 Uiso 1 1 calc R . . . .
N15 N 0.2462(8) 0.4289(3) 0.3218(3) 0.0265(16) Uani 1 1 d . . . . .
N13 N 0.5499(8) 0.3043(3) 0.3699(3) 0.0176(13) Uani 1 1 d . . . . .
N17 N 0.9121(9) 0.6752(3) 0.6383(3) 0.0234(15) Uani 1 1 d . . . . .
N16 N 0.8118(12) 0.5823(3) 0.1675(4) 0.045(2) Uani 1 1 d D . . . .
C12 C 0.9847(11) 0.4484(3) 0.5720(3) 0.0255(18) Uani 1 1 d . . . . .
H12 H 1.0085 0.4547 0.6098 0.031 Uiso 1 1 calc R . . . .
C13 C 1.0222(10) 0.4006(3) 0.5418(3) 0.0241(17) Uani 1 1 d . . . . .
H13 H 1.0756 0.3672 0.5541 0.029 Uiso 1 1 calc R . . . .
C14 C 0.9644(9) 0.4114(3) 0.4882(3) 0.0201(16) Uani 1 1 d . . . . .
C15 C 0.9635(9) 0.3813(3) 0.4359(3) 0.0209(16) Uani 1 1 d . . . . .
C16 C 1.0377(9) 0.3305(3) 0.4204(4) 0.0225(16) Uani 1 1 d . . . . .
H16 H 1.0971 0.3098 0.4466 0.027 Uiso 1 1 calc R . . . .
C17 C 1.0251(10) 0.3106(3) 0.3676(4) 0.0258(18) Uani 1 1 d . . . . .
H17 H 1.0767 0.2762 0.3568 0.031 Uiso 1 1 calc R . . . .
C18 C 0.9372(10) 0.3404(3) 0.3295(4) 0.0241(17) Uani 1 1 d . . . . .
H18 H 0.9268 0.3263 0.2928 0.029 Uiso 1 1 calc R . . . .
C19 C 0.8651(9) 0.3906(3) 0.3457(3) 0.0193(15) Uani 1 1 d . . . . .
C20 C 0.7668(9) 0.4294(3) 0.3138(3) 0.0199(16) Uani 1 1 d . . . . .
C21 C 0.7069(11) 0.4302(3) 0.2597(3) 0.0253(17) Uani 1 1 d . . . . .
H21 H 0.7199 0.4020 0.2314 0.030 Uiso 1 1 calc R . . . .
C22 C 0.6262(11) 0.4804(4) 0.2572(3) 0.0260(18) Uani 1 1 d . . . . .
H22 H 0.5718 0.4940 0.2258 0.031 Uiso 1 1 calc R . . . .
C11 C 1.1777(11) 0.5767(4) 0.3707(4) 0.033(2) Uani 1 1 d . . . . .
H11 H 1.2773 0.5822 0.3565 0.039 Uiso 1 1 calc R . . . .
C10 C 1.0847(10) 0.6188(3) 0.3908(4) 0.0294(19) Uani 1 1 d . . . . .
H10A H 1.1067 0.6590 0.3938 0.035 Uiso 1 1 calc R . . . .
C9 C 0.9496(10) 0.5907(3) 0.4062(3) 0.0198(16) Uani 1 1 d . . . . .
C8 C 0.8016(10) 0.6066(3) 0.4277(3) 0.0204(15) Uani 1 1 d . . . . .
C7 C 0.7486(10) 0.6615(3) 0.4400(3) 0.0208(16) Uani 1 1 d . . . . .
H7 H 0.8125 0.6945 0.4360 0.025 Uiso 1 1 calc R . . . .
C6 C 0.5986(10) 0.6675(3) 0.4584(3) 0.0217(16) Uani 1 1 d . . . . .
H6A H 0.5597 0.7050 0.4667 0.026 Uiso 1 1 calc R . . . .
C5 C 0.5060(11) 0.6191(3) 0.4646(3) 0.0240(17) Uani 1 1 d . . . . .
H5A H 0.4038 0.6230 0.4767 0.029 Uiso 1 1 calc R . . . .
C4 C 0.5672(9) 0.5650(3) 0.4526(3) 0.0170(14) Uani 1 1 d . . . . .
C3 C 0.4977(9) 0.5081(3) 0.4593(3) 0.0170(14) Uani 1 1 d . . . . .
C2 C 0.3580(10) 0.4868(3) 0.4778(3) 0.0221(16) Uani 1 1 d . . . . .
H2 H 0.2711 0.5086 0.4884 0.027 Uiso 1 1 calc R . . . .
C1 C 0.3732(10) 0.4275(3) 0.4772(3) 0.0211(16) Uani 1 1 d . . . . .
H1A H 0.2978 0.4003 0.4881 0.025 Uiso 1 1 calc R . . . .
C23 C 0.8223(9) 0.2519(3) 0.5218(3) 0.0196(15) Uani 1 1 d . . . . .
H23 H 0.8852 0.2376 0.5507 0.024 Uiso 1 1 calc R . . . .
C24 C 0.8098(10) 0.2294(3) 0.4697(3) 0.0199(15) Uani 1 1 d . . . . .
H24 H 0.8600 0.1962 0.4553 0.024 Uiso 1 1 calc R . . . .
C25 C 0.7076(9) 0.2655(3) 0.4421(3) 0.0183(14) Uani 1 1 d . . . . .
C26 C 0.6527(9) 0.2642(3) 0.3845(3) 0.0183(15) Uani 1 1 d . . . . .
C27 C 0.7102(10) 0.2238(3) 0.3469(3) 0.0237(16) Uani 1 1 d . . . . .
H27 H 0.7803 0.1949 0.3585 0.028 Uiso 1 1 calc R . . . .
C28 C 0.6625(10) 0.2269(3) 0.2920(3) 0.0255(17) Uani 1 1 d . . . . .
H28 H 0.7000 0.1999 0.2657 0.031 Uiso 1 1 calc R . . . .
C29 C 0.5615(10) 0.2688(3) 0.2762(3) 0.0239(16) Uani 1 1 d . . . . .
H29 H 0.5306 0.2723 0.2387 0.029 Uiso 1 1 calc R . . . .
C30 C 0.5047(10) 0.3066(3) 0.3169(3) 0.0212(16) Uani 1 1 d . . . . .
C31 C 0.3926(11) 0.3510(4) 0.3035(3) 0.0255(18) Uani 1 1 d . . . . .
C32 C 0.3132(11) 0.3640(4) 0.2561(4) 0.0305(19) Uani 1 1 d . . . . .
H32 H 0.3177 0.3445 0.2215 0.037 Uiso 1 1 calc R . . . .
C33 C 0.2246(12) 0.4121(4) 0.2698(4) 0.034(2) Uani 1 1 d . . . . .
H33 H 0.1567 0.4307 0.2449 0.041 Uiso 1 1 calc R . . . .
C37 C 0.6162(12) 0.7013(4) 0.6356(4) 0.033(2) Uani 1 1 d . . . . .
C36 C 1.1397(12) 0.6413(4) 0.5743(4) 0.036(2) Uani 1 1 d . . . . .
C35 C 0.8377(12) 0.6700(4) 0.2422(4) 0.036(2) Uani 1 1 d . . . . .
C34A C 1.0816(18) 0.5455(6) 0.1630(7) 0.063(3) Uani 0.738(8) 1 d D U P A 1
C34B C 1.113(3) 0.5315(12) 0.1442(11) 0.065(4) Uani 0.262(8) 1 d D U P A 2

loop_
_atom_site_aniso_label
_atom_site_aniso_U_11
_atom_site_aniso_U_22
_atom_site_aniso_U_33
_atom_site_aniso_U_23
_atom_site_aniso_U_13
_atom_site_aniso_U_12
Fe1 0.0194(6) 0.0056(5) 0.0186(5) -0.0002(4) -0.0001(5) 0.0004(4)
S4 0.0309(11) 0.0095(8) 0.0249(9) -0.0003(7) -0.0040(8) -0.0009(7)
S3 0.0318(11) 0.0109(8) 0.0222(9) -0.0009(7) 0.0002(8) 0.0006(7)
S2 0.0510(14) 0.0208(9) 0.0226(9) 0.0041(8) 0.0053(9) 0.0042(9)
S1A 0.070(3) 0.0140(18) 0.045(2) 0.0163(15) 0.0290(19) 0.0219(17)
S1B 0.068(5) 0.048(6) 0.054(5) 0.012(5) 0.006(5) 0.015(5)
F10 0.044(4) 0.064(4) 0.049(4) 0.011(3) 0.015(3) -0.001(3)
F12 0.025(3) 0.026(3) 0.101(5) 0.020(3) -0.006(3) 0.002(2)
F11 0.039(3) 0.018(3) 0.089(5) -0.004(3) 0.001(3) -0.013(2)
F9 0.034(4) 0.065(4) 0.082(5) -0.017(4) 0.008(3) -0.015(3)
F8 0.083(5) 0.023(3) 0.069(5) 0.012(3) 0.041(4) -0.002(3)
F7 0.073(5) 0.024(3) 0.070(4) -0.004(3) 0.042(4) 0.004(3)
F6 0.051(4) 0.063(4) 0.035(3) 0.020(3) -0.005(3) 0.004(3)
F5 0.062(4) 0.048(3) 0.044(3) -0.018(3) -0.009(3) 0.009(3)
F4 0.057(5) 0.065(4) 0.061(4) 0.014(4) -0.003(4) -0.025(4)
F1A 0.077(6) 0.061(5) 0.060(5) 0.029(4) 0.002(5) 0.038(5)
F1B 0.073(9) 0.058(9) 0.068(9) 0.029(8) -0.003(8) 0.025(8)
F2A 0.061(6) 0.098(7) 0.082(6) -0.013(6) -0.009(5) 0.016(5)
F2B 0.095(9) 0.078(9) 0.084(9) 0.005(8) 0.014(8) 0.010(9)
F3A 0.069(6) 0.085(6) 0.087(6) 0.004(5) 0.018(5) 0.029(5)
F3B 0.080(8) 0.038(7) 0.057(8) 0.014(7) 0.017(8) 0.032(7)
O7 0.034(3) 0.012(2) 0.031(3) -0.006(2) -0.005(2) 0.003(2)
O8 0.050(4) 0.016(3) 0.024(3) 0.003(2) -0.004(3) -0.004(3)
O6 0.036(3) 0.014(3) 0.028(3) 0.005(2) 0.005(3) 0.003(2)
O5 0.046(4) 0.016(3) 0.030(3) -0.007(2) -0.012(3) 0.002(3)
O3 0.043(4) 0.036(4) 0.035(3) 0.006(3) 0.000(3) -0.007(3)
O4 0.056(5) 0.022(3) 0.025(3) 0.006(2) 0.010(3) 0.003(3)
O1A 0.068(6) 0.049(5) 0.053(5) -0.001(5) 0.011(5) 0.010(5)
O1B 0.085(9) 0.062(8) 0.076(9) 0.024(8) 0.017(8) 0.024(8)
O2A 0.051(5) 0.051(5) 0.052(5) 0.016(5) 0.012(4) -0.001(5)
O2B 0.068(9) 0.028(8) 0.044(9) 0.020(8) 0.009(8) 0.025(8)
O9 0.038(4) 0.023(3) 0.031(3) 0.005(2) 0.013(3) 0.008(3)
N7 0.022(3) 0.011(3) 0.016(3) 0.000(2) 0.002(2) -0.003(2)
N6 0.032(4) 0.012(3) 0.019(3) -0.001(2) -0.003(3) 0.002(3)
N9 0.012(3) 0.009(3) 0.023(3) 0.003(2) 0.000(2) -0.001(2)
N10 0.025(4) 0.016(3) 0.021(3) 0.002(3) -0.004(3) 0.002(3)
N8 0.020(3) 0.010(3) 0.021(3) -0.001(2) 0.007(3) -0.002(2)
N4 0.022(3) 0.010(3) 0.025(3) 0.000(2) 0.003(3) -0.001(2)
N5 0.028(4) 0.017(3) 0.030(4) 0.005(3) 0.004(3) -0.002(3)
N2 0.025(3) 0.006(3) 0.022(3) 0.003(2) 0.001(3) 0.001(2)
N1 0.021(3) 0.003(3) 0.029(3) -0.003(2) 0.002(3) 0.000(2)
N3 0.019(3) 0.011(3) 0.020(3) 0.000(2) 0.000(2) -0.001(2)
N12 0.028(4) 0.009(3) 0.024(3) -0.004(2) -0.001(3) 0.001(2)
N11 0.026(4) 0.013(3) 0.020(3) -0.004(2) -0.001(3) -0.004(3)
N14 0.024(4) 0.017(3) 0.026(3) 0.005(3) -0.004(3) 0.005(3)
N15 0.018(4) 0.022(3) 0.039(4) 0.010(3) 0.003(3) 0.009(3)
N13 0.025(4) 0.010(3) 0.018(3) 0.002(2) 0.002(3) -0.002(2)
N17 0.033(4) 0.015(3) 0.022(3) -0.004(3) -0.003(3) -0.002(3)
N16 0.061(6) 0.028(4) 0.045(5) 0.015(4) 0.025(4) 0.012(4)
C12 0.036(5) 0.020(4) 0.021(4) 0.002(3) -0.008(3) 0.001(3)
C13 0.030(5) 0.017(4) 0.025(4) 0.003(3) 0.000(3) -0.003(3)
C14 0.021(4) 0.011(3) 0.029(4) 0.002(3) 0.000(3) 0.004(3)
C15 0.025(4) 0.009(3) 0.029(4) 0.005(3) 0.001(3) -0.004(3)
C16 0.021(4) 0.011(3) 0.036(4) 0.001(3) 0.003(3) 0.002(3)
C17 0.025(4) 0.010(3) 0.043(5) -0.001(3) 0.003(4) 0.005(3)
C18 0.029(5) 0.015(4) 0.029(4) -0.005(3) 0.002(3) -0.001(3)
C19 0.026(4) 0.009(3) 0.023(4) -0.003(3) 0.002(3) 0.000(3)
C20 0.025(4) 0.010(3) 0.025(4) -0.001(3) 0.009(3) -0.001(3)
C21 0.037(5) 0.017(3) 0.021(4) -0.002(3) 0.005(4) -0.006(4)
C22 0.039(5) 0.021(4) 0.018(4) 0.000(3) -0.001(3) 0.003(4)
C11 0.032(5) 0.018(4) 0.047(5) 0.009(4) 0.001(4) -0.003(3)
C10 0.027(5) 0.014(4) 0.047(5) 0.012(4) -0.003(4) -0.006(3)
C9 0.027(4) 0.006(3) 0.027(4) 0.004(3) -0.004(3) -0.003(3)
C8 0.031(4) 0.008(3) 0.022(4) 0.000(3) -0.003(3) -0.001(3)
C7 0.030(4) 0.009(3) 0.023(4) 0.004(3) -0.007(3) -0.004(3)
C6 0.033(5) 0.008(3) 0.024(4) -0.003(3) 0.001(3) 0.004(3)
C5 0.038(5) 0.009(3) 0.024(4) -0.002(3) -0.001(3) 0.005(3)
C4 0.020(4) 0.010(3) 0.020(4) 0.000(3) -0.002(3) 0.001(3)
C3 0.020(4) 0.011(3) 0.020(3) -0.003(3) 0.002(3) 0.001(3)
C2 0.026(4) 0.009(3) 0.031(4) -0.003(3) 0.005(3) 0.004(3)
C1 0.024(4) 0.010(3) 0.030(4) -0.001(3) 0.006(3) 0.001(3)
C23 0.018(4) 0.013(3) 0.028(4) 0.006(3) -0.004(3) -0.001(3)
C24 0.028(4) 0.009(3) 0.023(4) 0.002(3) 0.003(3) 0.004(3)
C25 0.024(4) 0.008(3) 0.023(4) 0.004(3) 0.002(3) -0.004(3)
C26 0.027(4) 0.007(3) 0.021(4) 0.001(3) 0.003(3) -0.003(3)
C27 0.033(4) 0.012(3) 0.027(4) -0.002(3) 0.003(3) 0.004(3)
C28 0.036(5) 0.016(4) 0.025(4) -0.003(3) 0.005(3) -0.002(3)
C29 0.028(4) 0.022(4) 0.021(4) -0.003(3) 0.002(3) -0.002(3)
C30 0.032(5) 0.015(3) 0.016(3) 0.002(3) 0.001(3) -0.007(3)
C31 0.033(5) 0.022(4) 0.021(4) 0.002(3) 0.002(3) -0.002(3)
C32 0.033(5) 0.032(4) 0.027(4) 0.008(4) -0.007(4) 0.001(4)
C33 0.039(5) 0.034(5) 0.029(4) 0.017(4) -0.002(4) 0.007(4)
C37 0.040(5) 0.018(4) 0.041(5) 0.002(4) -0.009(4) 0.009(4)
C36 0.050(6) 0.016(4) 0.041(5) -0.005(4) 0.018(5) -0.003(4)
C35 0.037(6) 0.035(5) 0.036(5) 0.011(4) -0.001(4) -0.007(4)
C34A 0.071(6) 0.056(6) 0.062(6) 0.009(5) 0.017(5) 0.025(5)
C34B 0.076(7) 0.056(7) 0.062(7) 0.012(6) 0.015(6) 0.019(6)

loop_
_atom_type_symbol
_atom_type_description
_atom_type_scat_dispersion_real
_atom_type_scat_dispersion_imag
_atom_type_scat_source
C C 0.0181 0.0091 'International Tables Vol C Tables 4.2.6.8 and 6.1.1.4'
H H 0.0000 0.0000 'International Tables Vol C Tables 4.2.6.8 and 6.1.1.4'
F F 0.0727 0.0534 'International Tables Vol C Tables 4.2.6.8 and 6.1.1.4'
Fe Fe -1.1336 3.1974 'International Tables Vol C Tables 4.2.6.8 and 6.1.1.4'
N N 0.0311 0.0180 'International Tables Vol C Tables 4.2.6.8 and 6.1.1.4'
O O 0.0492 0.0322 'International Tables Vol C Tables 4.2.6.8 and 6.1.1.4'
S S 0.3331 0.5567 'International Tables Vol C Tables 4.2.6.8 and 6.1.1.4'

loop_
_exptl_crystal_face_index_h
_exptl_crystal_face_index_k
_exptl_crystal_face_index_l
_exptl_crystal_face_perp_dist
-1 -1 -2 0.1556
2 -1 2 0.2280
0 1 0 0.0525
0 2 -1 0.0542
0 -2 1 0.0602
0 1 -1 0.0624
0 0 -1 0.0823
0 0 1 0.0678
1 2 -2 0.1366
0 -2 -1 0.0393
-2 -1 2 0.2358
0 2 1 0.0517
1 0 2 0.1988

loop_
_geom_angle_atom_site_label_1
_geom_angle_atom_site_label_2
_geom_angle_atom_site_label_3
_geom_angle
_geom_angle_site_symmetry_1
_geom_angle_site_symmetry_3
_geom_angle_publ_flag
N7 Fe1 N2 91.6(3) . . ?
N9 Fe1 N7 159.0(2) . . ?
N9 Fe1 N2 92.4(3) . . ?
N8 Fe1 N7 79.8(3) . . ?
N8 Fe1 N9 79.2(3) . . ?
N8 Fe1 N4 97.5(3) . . ?
N8 Fe1 N2 103.7(3) . . ?
N8 Fe1 N3 176.8(3) . . ?
N4 Fe1 N7 92.0(3) . . ?
N4 Fe1 N9 91.7(3) . . ?
N4 Fe1 N2 158.8(3) . . ?
N3 Fe1 N7 101.5(3) . . ?
N3 Fe1 N9 99.5(3) . . ?
N3 Fe1 N4 79.6(3) . . ?
N3 Fe1 N2 79.2(3) . . ?
O7 S4 N17 108.4(4) . . ?
O7 S4 C37 103.2(4) . . ?
O8 S4 O7 118.5(3) . . ?
O8 S4 N17 116.5(4) . . ?
O8 S4 C37 105.4(4) . . ?
N17 S4 C37 102.5(4) . . ?
O6 S3 O5 118.0(4) . . ?
O6 S3 N17 109.3(4) . . ?
O6 S3 C36 104.1(4) . . ?
O5 S3 N17 116.0(4) . . ?
O5 S3 C36 104.7(5) . . ?
N17 S3 C36 102.7(4) . . ?
O3 S2 N16 106.4(5) . . ?
O3 S2 C35 104.1(4) . . ?
O4 S2 O3 117.9(4) . . ?
O4 S2 N16 116.7(4) . . ?
O4 S2 C35 104.2(4) . . ?
N16 S2 C35 106.1(5) . . ?
O1A S1A N16 105.8(7) . . ?
O1A S1A C34A 102.5(7) . . ?
O2A S1A O1A 111.7(8) . . ?
O2A S1A N16 120.3(6) . . ?
O2A S1A C34A 116.8(9) . . ?
N16 S1A C34A 97.4(7) . . ?
O1B S1B N16 105.8(19) . . ?
O1B S1B C34B 76.9(16) . . ?
O2B S1B O1B 106(2) . . ?
O2B S1B N16 110.5(16) . . ?
O2B S1B C34B 129.8(18) . . ?
N16 S1B C34B 117.0(14) . . ?
H9A O9 H9B 104.4 . . ?
N6 N7 Fe1 138.6(5) . . ?
N6 N7 C14 106.1(6) . . ?
C14 N7 Fe1 115.3(5) . . ?
N7 N6 H6 124.2 . . ?
N7 N6 C12 111.7(6) . . ?
C12 N6 H6 124.2 . . ?
N10 N9 Fe1 136.7(5) . . ?
C20 N9 Fe1 117.1(5) . . ?
C20 N9 N10 106.1(6) . . ?
N9 N10 H10 125.1 . . ?
N9 N10 C22 109.9(6) . . ?
C22 N10 H10 125.1 . . ?
C15 N8 Fe1 119.4(5) . . ?
C19 N8 Fe1 120.2(5) . . ?
C19 N8 C15 120.3(6) . . ?
N5 N4 Fe1 138.0(5) . . ?
N5 N4 C9 105.5(6) . . ?
C9 N4 Fe1 116.4(5) . . ?
N4 N5 H5 124.3 . . ?
C11 N5 N4 111.5(7) . . ?
C11 N5 H5 124.3 . . ?
N1 N2 Fe1 137.3(5) . . ?
C3 N2 Fe1 116.3(5) . . ?
C3 N2 N1 106.4(6) . . ?
N2 N1 H1 124.7 . . ?
C1 N1 N2 110.6(6) . . ?
C1 N1 H1 124.7 . . ?
C8 N3 Fe1 119.2(5) . . ?
C8 N3 C4 121.1(6) . . ?
C4 N3 Fe1 119.6(5) . . ?
C25 N12 N11 104.5(6) . . ?
N12 N11 H11A 124.1 . . ?
C23 N11 N12 111.9(6) . . ?
C23 N11 H11A 124.1 . . ?
N15 N14 H14 124.1 . . ?
C31 N14 H14 124.1 . . ?
C31 N14 N15 111.8(7) . . ?
C33 N15 N14 104.4(7) . . ?
C26 N13 C30 118.6(7) . . ?
S3 N17 S4 124.8(4) . . ?
S2 N16 S1A 122.9(5) . . ?
S2 N16 S1B 132.9(8) . . ?
N6 C12 H12 126.0 . . ?
N6 C12 C13 108.0(7) . . ?
C13 C12 H12 126.0 . . ?
C12 C13 H13 127.4 . . ?
C12 C13 C14 105.2(7) . . ?
C14 C13 H13 127.4 . . ?
N7 C14 C13 109.0(7) . . ?
N7 C14 C15 114.9(7) . . ?
C13 C14 C15 136.1(7) . . ?
N8 C15 C14 110.5(7) . . ?
N8 C15 C16 119.8(7) . . ?
C16 C15 C14 129.7(8) . . ?
C15 C16 H16 120.0 . . ?
C17 C16 C15 119.9(8) . . ?
C17 C16 H16 120.0 . . ?
C16 C17 H17 120.0 . . ?
C16 C17 C18 120.1(7) . . ?
C18 C17 H17 120.0 . . ?
C17 C18 H18 120.5 . . ?
C19 C18 C17 119.0(8) . . ?
C19 C18 H18 120.5 . . ?
N8 C19 C18 120.8(8) . . ?
N8 C19 C20 109.7(6) . . ?
C18 C19 C20 129.5(7) . . ?
N9 C20 C19 113.7(7) . . ?
N9 C20 C21 110.5(7) . . ?
C21 C20 C19 135.8(7) . . ?
C20 C21 H21 127.8 . . ?
C22 C21 C20 104.3(7) . . ?
C22 C21 H21 127.8 . . ?
N10 C22 C21 109.2(7) . . ?
N10 C22 H22 125.4 . . ?
C21 C22 H22 125.4 . . ?
N5 C11 H11 126.0 . . ?
N5 C11 C10 108.0(8) . . ?
C10 C11 H11 126.0 . . ?
C11 C10 H10A 127.0 . . ?
C11 C10 C9 105.9(7) . . ?
C9 C10 H10A 127.0 . . ?
N4 C9 C10 109.2(7) . . ?
N4 C9 C8 113.1(7) . . ?
C10 C9 C8 137.7(7) . . ?
N3 C8 C9 111.4(6) . . ?
N3 C8 C7 120.9(8) . . ?
C7 C8 C9 127.7(7) . . ?
C8 C7 H7 120.8 . . ?
C8 C7 C6 118.5(7) . . ?
C6 C7 H7 120.8 . . ?
C7 C6 H6A 119.7 . . ?
C5 C6 C7 120.5(7) . . ?
C5 C6 H6A 119.7 . . ?
C6 C5 H5A 120.9 . . ?
C6 C5 C4 118.2(8) . . ?
C4 C5 H5A 120.9 . . ?
N3 C4 C5 120.8(7) . . ?
N3 C4 C3 110.5(6) . . ?
C5 C4 C3 128.6(7) . . ?
N2 C3 C4 114.0(7) . . ?
N2 C3 C2 109.7(6) . . ?
C2 C3 C4 136.2(7) . . ?
C3 C2 H2 127.4 . . ?
C1 C2 C3 105.1(7) . . ?
C1 C2 H2 127.4 . . ?
N1 C1 C2 108.2(7) . . ?
N1 C1 H1A 125.9 . . ?
C2 C1 H1A 125.9 . . ?
N11 C23 H23 126.4 . . ?
N11 C23 C24 107.3(7) . . ?
C24 C23 H23 126.4 . . ?
C23 C24 H24 127.3 . . ?
C23 C24 C25 105.4(7) . . ?
C25 C24 H24 127.3 . . ?
N12 C25 C24 110.9(7) . . ?
N12 C25 C26 118.6(7) . . ?
C24 C25 C26 130.5(7) . . ?
N13 C26 C25 117.0(6) . . ?
N13 C26 C27 122.3(7) . . ?
C27 C26 C25 120.7(7) . . ?
C26 C27 H27 120.8 . . ?
C28 C27 C26 118.4(7) . . ?
C28 C27 H27 120.8 . . ?
C27 C28 H28 120.1 . . ?
C29 C28 C27 119.9(7) . . ?
C29 C28 H28 120.1 . . ?
C28 C29 H29 120.9 . . ?
C28 C29 C30 118.2(8) . . ?
C30 C29 H29 120.9 . . ?
N13 C30 C29 122.5(8) . . ?
N13 C30 C31 116.1(7) . . ?
C29 C30 C31 121.4(7) . . ?
N14 C31 C30 120.3(7) . . ?
N14 C31 C32 106.7(8) . . ?
C32 C31 C30 132.9(8) . . ?
C31 C32 H32 127.5 . . ?
C31 C32 C33 105.0(8) . . ?
C33 C32 H32 127.5 . . ?
N15 C33 C32 112.1(8) . . ?
N15 C33 H33 124.0 . . ?
C32 C33 H33 124.0 . . ?
F10 C37 S4 112.4(7) . . ?
F10 C37 F12 107.7(8) . . ?
F10 C37 F11 107.3(8) . . ?
F12 C37 S4 110.2(6) . . ?
F12 C37 F11 107.6(8) . . ?
F11 C37 S4 111.5(7) . . ?
F9 C36 S3 111.0(7) . . ?
F9 C36 F7 108.6(9) . . ?
F8 C36 S3 112.2(8) . . ?
F8 C36 F9 108.9(8) . . ?
F8 C36 F7 107.6(8) . . ?
F7 C36 S3 108.3(6) . . ?
F6 C35 S2 110.6(7) . . ?
F6 C35 F5 108.7(8) . . ?
F6 C35 F4 109.5(9) . . ?
F5 C35 S2 108.3(7) . . ?
F4 C35 S2 109.7(7) . . ?
F4 C35 F5 110.1(8) . . ?
F1A C34A S1A 106.8(11) . . ?
F2A C34A S1A 106.3(10) . . ?
F2A C34A F1A 125.1(14) . . ?
F2A C34A F3A 106.5(14) . . ?
F3A C34A S1A 105.5(10) . . ?
F3A C34A F1A 105.1(12) . . ?
F1B C34B S1B 100.8(18) . . ?
F2B C34B S1B 104.8(18) . . ?
F2B C34B F1B 119(2) . . ?
F2B C34B F3B 119(2) . . ?
F3B C34B S1B 94.0(18) . . ?
F3B C34B F1B 113.1(19) . . ?

loop_
_geom_bond_atom_site_label_1
_geom_bond_atom_site_label_2
_geom_bond_distance
_geom_bond_site_symmetry_2
_geom_bond_publ_flag
Fe1 N7 1.965(6) . ?
Fe1 N9 1.952(6) . ?
Fe1 N8 1.913(6) . ?
Fe1 N4 1.945(7) . ?
Fe1 N2 1.969(7) . ?
Fe1 N3 1.922(6) . ?
S4 O7 1.432(6) . ?
S4 O8 1.416(6) . ?
S4 N17 1.596(7) . ?
S4 C37 1.824(11) . ?
S3 O6 1.421(6) . ?
S3 O5 1.440(6) . ?
S3 N17 1.554(7) . ?
S3 C36 1.828(10) . ?
S2 O3 1.451(8) . ?
S2 O4 1.425(6) . ?
S2 N16 1.553(8) . ?
S2 C35 1.843(11) . ?
S1A O1A 1.522(11) . ?
S1A O2A 1.342(10) . ?
S1A N16 1.596(10) . ?
S1A C34A 1.759(15) . ?
S1B O1B 1.551(19) . ?
S1B O2B 1.421(18) . ?
S1B N16 1.60(2) . ?
S1B C34B 1.86(2) . ?
F10 C37 1.310(12) . ?
F12 C37 1.318(10) . ?
F11 C37 1.341(11) . ?
F9 C36 1.314(13) . ?
F8 C36 1.306(12) . ?
F7 C36 1.333(10) . ?
F6 C35 1.315(11) . ?
F5 C35 1.326(12) . ?
F4 C35 1.323(12) . ?
F1A C34A 1.439(17) . ?
F1B C34B 1.42(3) . ?
F2A C34A 1.301(17) . ?
F2B C34B 1.35(2) . ?
F3A C34A 1.415(17) . ?
F3B C34B 1.41(3) . ?
O9 H9A 0.8718 . ?
O9 H9B 0.8690 . ?
N7 N6 1.334(9) . ?
N7 C14 1.354(9) . ?
N6 H6 0.8800 . ?
N6 C12 1.340(10) . ?
N9 N10 1.354(9) . ?
N9 C20 1.344(9) . ?
N10 H10 0.8800 . ?
N10 C22 1.355(10) . ?
N8 C15 1.359(10) . ?
N8 C19 1.358(10) . ?
N4 N5 1.349(10) . ?
N4 C9 1.367(9) . ?
N5 H5 0.8800 . ?
N5 C11 1.345(11) . ?
N2 N1 1.350(8) . ?
N2 C3 1.348(9) . ?
N1 H1 0.8800 . ?
N1 C1 1.339(11) . ?
N3 C8 1.346(10) . ?
N3 C4 1.357(10) . ?
N12 N11 1.360(9) . ?
N12 C25 1.344(10) . ?
N11 H11A 0.8800 . ?
N11 C23 1.342(10) . ?
N14 H14 0.8800 . ?
N14 N15 1.364(9) . ?
N14 C31 1.356(11) . ?
N15 C33 1.329(12) . ?
N13 C26 1.340(10) . ?
N13 C30 1.344(10) . ?
C12 H12 0.9500 . ?
C12 C13 1.362(12) . ?
C13 H13 0.9500 . ?
C13 C14 1.413(11) . ?
C14 C15 1.442(11) . ?
C15 C16 1.391(11) . ?
C16 H16 0.9500 . ?
C16 C17 1.361(13) . ?
C17 H17 0.9500 . ?
C17 C18 1.384(12) . ?
C18 H18 0.9500 . ?
C18 C19 1.377(11) . ?
C19 C20 1.464(11) . ?
C20 C21 1.410(12) . ?
C21 H21 0.9500 . ?
C21 C22 1.361(12) . ?
C22 H22 0.9500 . ?
C11 H11 0.9500 . ?
C11 C10 1.360(13) . ?
C10 H10A 0.9500 . ?
C10 C9 1.404(12) . ?
C9 C8 1.447(12) . ?
C8 C7 1.383(10) . ?
C7 H7 0.9500 . ?
C7 C6 1.400(12) . ?
C6 H6A 0.9500 . ?
C6 C5 1.389(12) . ?
C5 H5A 0.9500 . ?
C5 C4 1.390(10) . ?
C4 C3 1.455(10) . ?
C3 C2 1.397(11) . ?
C2 H2 0.9500 . ?
C2 C1 1.374(10) . ?
C1 H1A 0.9500 . ?
C23 H23 0.9500 . ?
C23 C24 1.367(11) . ?
C24 H24 0.9500 . ?
C24 C25 1.395(11) . ?
C25 C26 1.475(11) . ?
C26 C27 1.395(10) . ?
C27 H27 0.9500 . ?
C27 C28 1.394(12) . ?
C28 H28 0.9500 . ?
C28 C29 1.368(12) . ?
C29 H29 0.9500 . ?
C29 C30 1.406(11) . ?
C30 C31 1.458(12) . ?
C31 C32 1.375(12) . ?
C32 H32 0.9500 . ?
C32 C33 1.396(13) . ?
C33 H33 0.9500 . ?

loop_
_geom_hbond_atom_site_label_D
_geom_hbond_atom_site_label_H
_geom_hbond_atom_site_label_A
_geom_hbond_distance_DH
_geom_hbond_distance_HA
_geom_hbond_distance_DA
_geom_hbond_angle_DHA
_geom_hbond_site_symmetry_A
O9 H9A O3 0.87 2.01 2.803(9) 151.2 .
N6 H6 O5 0.88 2.04 2.874(8) 158.6 .
N10 H10 O9 0.88 1.95 2.824(9) 170.1 .
N5 H5 N15 0.88 2.01 2.860(10) 163.7 1_655
N1 H1 N12 0.88 1.98 2.805(9) 156.1 .

loop_
_geom_torsion_atom_site_label_1
_geom_torsion_atom_site_label_2
_geom_torsion_atom_site_label_3
_geom_torsion_atom_site_label_4
_geom_torsion
_geom_torsion_site_symmetry_1
_geom_torsion_site_symmetry_2
_geom_torsion_site_symmetry_3
_geom_torsion_site_symmetry_4
_geom_torsion_publ_flag
Fe1 N7 N6 C12 176.7(6) . . . . ?
Fe1 N7 C14 C13 -176.7(5) . . . . ?
Fe1 N7 C14 C15 2.8(9) . . . . ?
Fe1 N9 N10 C22 -178.8(6) . . . . ?
Fe1 N9 C20 C19 -2.2(8) . . . . ?
Fe1 N9 C20 C21 179.1(5) . . . . ?
Fe1 N8 C15 C14 3.2(9) . . . . ?
Fe1 N8 C15 C16 -174.5(6) . . . . ?
Fe1 N8 C19 C18 174.7(6) . . . . ?
Fe1 N8 C19 C20 -5.4(8) . . . . ?
Fe1 N4 N5 C11 -176.6(7) . . . . ?
Fe1 N4 C9 C10 176.9(6) . . . . ?
Fe1 N4 C9 C8 -4.9(9) . . . . ?
Fe1 N2 N1 C1 -178.0(6) . . . . ?
Fe1 N2 C3 C4 -5.1(8) . . . . ?
Fe1 N2 C3 C2 177.9(5) . . . . ?
Fe1 N3 C8 C9 0.6(8) . . . . ?
Fe1 N3 C8 C7 -179.4(6) . . . . ?
Fe1 N3 C4 C5 -179.2(6) . . . . ?
Fe1 N3 C4 C3 4.3(8) . . . . ?
O7 S4 N17 S3 -161.7(5) . . . . ?
O7 S4 C37 F10 -52.1(7) . . . . ?
O7 S4 C37 F12 67.9(7) . . . . ?
O7 S4 C37 F11 -172.6(6) . . . . ?
O8 S4 N17 S3 -24.9(7) . . . . ?
O8 S4 C37 F10 -177.1(6) . . . . ?
O8 S4 C37 F12 -57.1(7) . . . . ?
O8 S4 C37 F11 62.4(7) . . . . ?
O6 S3 N17 S4 -155.8(5) . . . . ?
O6 S3 C36 F9 -57.2(7) . . . . ?
O6 S3 C36 F8 -179.4(7) . . . . ?
O6 S3 C36 F7 62.0(8) . . . . ?
O5 S3 N17 S4 -19.4(7) . . . . ?
O5 S3 C36 F9 178.4(6) . . . . ?
O5 S3 C36 F8 56.2(7) . . . . ?
O5 S3 C36 F7 -62.4(8) . . . . ?
O3 S2 N16 S1A 157.5(8) . . . . ?
O3 S2 N16 S1B 151.6(14) . . . . ?
O3 S2 C35 F6 62.9(8) . . . . ?
O3 S2 C35 F5 -56.1(7) . . . . ?
O3 S2 C35 F4 -176.2(7) . . . . ?
O4 S2 N16 S1A 23.5(11) . . . . ?
O4 S2 N16 S1B 17.7(16) . . . . ?
O4 S2 C35 F6 -173.0(7) . . . . ?
O4 S2 C35 F5 68.0(7) . . . . ?
O4 S2 C35 F4 -52.1(8) . . . . ?
O1A S1A N16 S2 -128.8(9) . . . . ?
O1A S1A C34A F1A -44.6(11) . . . . ?
O1A S1A C34A F2A 179.7(11) . . . . ?
O1A S1A C34A F3A 66.8(12) . . . . ?
O1B S1B N16 S2 -151.7(17) . . . . ?
O1B S1B C34B F1B -79(2) . . . . ?
O1B S1B C34B F2B 157(2) . . . . ?
O1B S1B C34B F3B 36(2) . . . . ?
O2A S1A N16 S2 -1.2(14) . . . . ?
O2A S1A C34A F1A -167.1(10) . . . . ?
O2A S1A C34A F2A 57.3(14) . . . . ?
O2A S1A C34A F3A -55.6(13) . . . . ?
O2B S1B N16 S2 -38(3) . . . . ?
O2B S1B C34B F1B -179(3) . . . . ?
O2B S1B C34B F2B 58(3) . . . . ?
O2B S1B C34B F3B -64(3) . . . . ?
N7 N6 C12 C13 0.6(10) . . . . ?
N7 C14 C15 N8 -3.7(10) . . . . ?
N7 C14 C15 C16 173.6(8) . . . . ?
N6 N7 C14 C13 2.1(9) . . . . ?
N6 N7 C14 C15 -178.3(7) . . . . ?
N6 C12 C13 C14 0.7(10) . . . . ?
N9 N10 C22 C21 0.9(10) . . . . ?
N9 C20 C21 C22 -0.3(9) . . . . ?
N10 N9 C20 C19 179.6(6) . . . . ?
N10 N9 C20 C21 0.9(8) . . . . ?
N8 C15 C16 C17 -0.5(12) . . . . ?
N8 C19 C20 N9 4.6(9) . . . . ?
N8 C19 C20 C21 -177.2(9) . . . . ?
N4 N5 C11 C10 0.5(11) . . . . ?
N4 C9 C8 N3 2.8(9) . . . . ?
N4 C9 C8 C7 -177.2(8) . . . . ?
N5 N4 C9 C10 -0.6(9) . . . . ?
N5 N4 C9 C8 177.5(6) . . . . ?
N5 C11 C10 C9 -0.9(11) . . . . ?
N2 N1 C1 C2 0.7(10) . . . . ?
N2 C3 C2 C1 0.8(9) . . . . ?
N1 N2 C3 C4 176.6(6) . . . . ?
N1 N2 C3 C2 -0.4(8) . . . . ?
N3 C8 C7 C6 -2.5(11) . . . . ?
N3 C4 C3 N2 0.6(9) . . . . ?
N3 C4 C3 C2 176.6(9) . . . . ?
N12 N11 C23 C24 -1.1(9) . . . . ?
N12 C25 C26 N13 -2.5(10) . . . . ?
N12 C25 C26 C27 175.5(7) . . . . ?
N11 N12 C25 C24 0.6(8) . . . . ?
N11 N12 C25 C26 -178.8(6) . . . . ?
N11 C23 C24 C25 1.3(9) . . . . ?
N14 N15 C33 C32 0.8(10) . . . . ?
N14 C31 C32 C33 -1.4(10) . . . . ?
N15 N14 C31 C30 -179.8(7) . . . . ?
N15 N14 C31 C32 2.0(10) . . . . ?
N13 C26 C27 C28 2.3(12) . . . . ?
N13 C30 C31 N14 7.6(12) . . . . ?
N13 C30 C31 C32 -174.8(9) . . . . ?
N17 S4 C37 F10 60.5(7) . . . . ?
N17 S4 C37 F12 -179.5(7) . . . . ?
N17 S4 C37 F11 -60.0(7) . . . . ?
N17 S3 C36 F9 56.8(7) . . . . ?
N17 S3 C36 F8 -65.4(8) . . . . ?
N17 S3 C36 F7 176.0(7) . . . . ?
N16 S2 C35 F6 -49.2(8) . . . . ?
N16 S2 C35 F5 -168.2(6) . . . . ?
N16 S2 C35 F4 71.7(8) . . . . ?
N16 S1A C34A F1A 63.4(10) . . . . ?
N16 S1A C34A F2A -72.2(12) . . . . ?
N16 S1A C34A F3A 174.9(10) . . . . ?
N16 S1B C34B F1B 22(2) . . . . ?
N16 S1B C34B F2B -101(2) . . . . ?
N16 S1B C34B F3B 136.8(17) . . . . ?
C12 C13 C14 N7 -1.8(9) . . . . ?
C12 C13 C14 C15 178.8(9) . . . . ?
C13 C14 C15 N8 175.6(9) . . . . ?
C13 C14 C15 C16 -7.0(16) . . . . ?
C14 N7 N6 C12 -1.7(9) . . . . ?
C14 C15 C16 C17 -177.7(8) . . . . ?
C15 N8 C19 C18 -1.3(11) . . . . ?
C15 N8 C19 C20 178.6(7) . . . . ?
C15 C16 C17 C18 -0.7(13) . . . . ?
C16 C17 C18 C19 0.9(13) . . . . ?
C17 C18 C19 N8 0.1(12) . . . . ?
C17 C18 C19 C20 -179.8(8) . . . . ?
C18 C19 C20 N9 -175.4(8) . . . . ?
C18 C19 C20 C21 2.8(15) . . . . ?
C19 N8 C15 C14 179.2(7) . . . . ?
C19 N8 C15 C16 1.5(11) . . . . ?
C19 C20 C21 C22 -178.6(9) . . . . ?
C20 N9 N10 C22 -1.1(8) . . . . ?
C20 C21 C22 N10 -0.3(9) . . . . ?
C11 C10 C9 N4 0.9(10) . . . . ?
C11 C10 C9 C8 -176.6(9) . . . . ?
C10 C9 C8 N3 -179.8(9) . . . . ?
C10 C9 C8 C7 0.2(16) . . . . ?
C9 N4 N5 C11 0.1(9) . . . . ?
C9 C8 C7 C6 177.5(8) . . . . ?
C8 N3 C4 C5 -1.6(11) . . . . ?
C8 N3 C4 C3 -178.1(7) . . . . ?
C8 C7 C6 C5 0.6(12) . . . . ?
C7 C6 C5 C4 0.7(12) . . . . ?
C6 C5 C4 N3 -0.2(12) . . . . ?
C6 C5 C4 C3 175.6(8) . . . . ?
C5 C4 C3 N2 -175.6(8) . . . . ?
C5 C4 C3 C2 0.4(15) . . . . ?
C4 N3 C8 C9 -177.0(7) . . . . ?
C4 N3 C8 C7 2.9(11) . . . . ?
C4 C3 C2 C1 -175.2(9) . . . . ?
C3 N2 N1 C1 -0.2(8) . . . . ?
C3 C2 C1 N1 -0.9(10) . . . . ?
C23 C24 C25 N12 -1.2(9) . . . . ?
C23 C24 C25 C26 178.1(8) . . . . ?
C24 C25 C26 N13 178.3(8) . . . . ?
C24 C25 C26 C27 -3.7(13) . . . . ?
C25 N12 N11 C23 0.3(8) . . . . ?
C25 C26 C27 C28 -175.6(7) . . . . ?
C26 N13 C30 C29 -0.2(12) . . . . ?
C26 N13 C30 C31 179.9(7) . . . . ?
C26 C27 C28 C29 0.0(12) . . . . ?
C27 C28 C29 C30 -2.2(12) . . . . ?
C28 C29 C30 N13 2.4(12) . . . . ?
C28 C29 C30 C31 -177.7(8) . . . . ?
C29 C30 C31 N14 -172.3(8) . . . . ?
C29 C30 C31 C32 5.3(15) . . . . ?
C30 N13 C26 C25 175.8(7) . . . . ?
C30 N13 C26 C27 -2.2(11) . . . . ?
C30 C31 C32 C33 -179.3(9) . . . . ?
C31 N14 N15 C33 -1.7(9) . . . . ?
C31 C32 C33 N15 0.4(11) . . . . ?
C37 S4 N17 S3 89.6(6) . . . . ?
C36 S3 N17 S4 94.1(6) . . . . ?
C35 S2 N16 S1A -92.0(8) . . . . ?
C35 S2 N16 S1B -97.9(15) . . . . ?
C34A S1A N16 S2 125.9(9) . . . . ?
C34B S1B N16 S2 125.2(14) . . . . ?

loop_
_exptl_oxdiff_crystal_face_indexfrac_h
_exptl_oxdiff_crystal_face_indexfrac_k
_exptl_oxdiff_crystal_face_indexfrac_l
_exptl_oxdiff_crystal_face_x
_exptl_oxdiff_crystal_face_y
_exptl_oxdiff_crystal_face_z
-1.0000 -1.0007 -1.9911 0.1503 -0.0780 0.1501
1.9982 -0.9984 1.9905 -0.2827 0.2387 -0.0787
-0.0001 0.9991 -0.0030 0.0279 -0.0057 -0.0604
-0.0011 1.9971 -1.0063 0.1066 0.0213 -0.1005
0.0011 -1.9971 1.0063 -0.1066 -0.0213 0.1005
-0.0011 0.9979 -1.0033 0.0787 0.0270 -0.0402
-0.0010 -0.0012 -1.0003 0.0508 0.0327 0.0202
0.0010 0.0012 1.0003 -0.0508 -0.0327 -0.0202
0.9960 1.9950 -2.0132 0.0808 0.2032 -0.1296
-0.0009 -1.9995 -0.9944 -0.0050 0.0442 0.1410
-1.9941 -0.9949 2.0168 0.0237 -0.3582 0.1186
0.0009 1.9995 0.9944 0.0050 -0.0442 -0.1410
1.0001 0.0016 1.9941 -0.1782 0.0837 -0.0898
